data_1556984
loop_
_publ_author_name
'Lin, Shuang'
'Yu, Huimin'
'Yang, Beiye'
'Li, Fengli'
'Chen, Xia'
'Li, Huaqiang'
'Zhang, Sitian'
'Wang, Jianping'
'Hu, Youcai'
'Hu, Zhengxi'
'Zhang, Yonghui'

_publ_section_title
;
 Reisolation and Configurational Reinvestigation of Cottoquinazolines E-G
 from an Arthropod-Derived Strain of the Fungus <i>Neosartorya
 fischeri</i>.
;
_journal_issue 1
_journal_name_full 'Journal of natural products'
_journal_page_first 169
_journal_page_last 173
_journal_paper_doi 10.1021/acs.jnatprod.9b01000
_journal_volume 83
_journal_year 2020
_chemical_absolute_configuration ad
_chemical_formula_moiety 'C23 H19 N5 O4, C2 H6 O'
_chemical_formula_sum 'C25 H25 N5 O5'
_chemical_formula_weight 475.50
_space_group_crystal_system hexagonal
_space_group_IT_number 169
_space_group_name_Hall 'P 61'
_space_group_name_H-M_alt 'P 61'
_atom_sites_solution_hydrogens geom
_cell_angle_alpha 90
_cell_angle_beta 90
_cell_angle_gamma 120
_cell_formula_units_Z 6
_cell_length_a 13.7180(10)
_cell_length_b 13.7180(10)
_cell_length_c 21.4800(17)
_cell_measurement_reflns_used 9792
_cell_measurement_temperature 100.(2)
_cell_measurement_theta_max 72.2298
_cell_measurement_theta_min 3.7206
_cell_volume 3500.6(5)
_computing_cell_refinement 'SAINT V8.38A (Bruker AXS Inc., 2017)'
_computing_data_collection 'Bruker Instrument Service vV6.2.9'
_computing_data_reduction 'SAINT V8.38A (Bruker AXS Inc., 2017)'
_computing_molecular_graphics 'shelXle (C.B. Huebschle, rev 882)'
_computing_structure_refinement 'SHELXL-2017/1 (Sheldrick, 2017)'
_computing_structure_solution 'SHELXT 2014/5 (Sheldrick, 2014)'
_diffrn_ambient_temperature 100.(2)
_diffrn_detector_area_resol_mean 7.3910
_diffrn_measured_fraction_theta_full 0.998
_diffrn_measured_fraction_theta_max 0.998
_diffrn_measurement_device_type 'Bruker D8 VENTURE PHOTON II'
_diffrn_radiation_monochromator 'Helixos MX multilayer Optic'
_diffrn_radiation_type 'Cu K\a'
_diffrn_radiation_wavelength 1.54178
_diffrn_reflns_av_R_equivalents 0.0462
_diffrn_reflns_av_unetI/netI 0.0226
_diffrn_reflns_limit_h_max 16
_diffrn_reflns_limit_h_min -16
_diffrn_reflns_limit_k_max 16
_diffrn_reflns_limit_k_min -16
_diffrn_reflns_limit_l_max 26
_diffrn_reflns_limit_l_min -19
_diffrn_reflns_number 37459
_diffrn_reflns_theta_full 72.40
_diffrn_reflns_theta_max 72.40
_diffrn_reflns_theta_min 3.72
_diffrn_source 'Ius Diamond'
_diffrn_source_type Microfocus
_exptl_absorpt_coefficient_mu 0.797
_exptl_absorpt_correction_T_max 0.95
_exptl_absorpt_correction_T_min 0.82
_exptl_absorpt_correction_type multi-scan
_exptl_absorpt_process_details
;
SADABS-2016/2 - Bruker AXS area detector scaling and absorption correction
;
_exptl_crystal_colour 'translucent light colourless'
_exptl_crystal_density_diffrn 1.353
_exptl_crystal_density_method 'not measured'
_exptl_crystal_description needle
_exptl_crystal_F_000 1500
_exptl_crystal_size_max 0.540
_exptl_crystal_size_mid 0.070
_exptl_crystal_size_min 0.060
_refine_diff_density_max 0.386
_refine_diff_density_min -0.275
_refine_ls_abs_structure_details
;

Flack x determined using 1772 quotients [(I+)-(I-)]/[(I+)+(I-)]
(Parsons, Flack and Wagner, Acta Cryst. B69 (2013) 249-259).
;
_refine_ls_abs_structure_Flack -0.03(8)
_refine_ls_extinction_method none
_refine_ls_goodness_of_fit_ref 1.063
_refine_ls_hydrogen_treatment mixed
_refine_ls_matrix_type full
_refine_ls_number_parameters 321
_refine_ls_number_reflns 4300
_refine_ls_number_restraints 1
_refine_ls_restrained_S_all 1.063
_refine_ls_R_factor_all 0.0382
_refine_ls_R_factor_gt 0.0361
_refine_ls_shift/su_max 0.000
_refine_ls_shift/su_mean 0.000
_refine_ls_structure_factor_coef Fsqd
_refine_ls_weighting_details 'w=1/[\s^2^(Fo^2^)+(0.1000P)^2^] where P=(Fo^2^+2Fc^2^)/3'
_refine_ls_weighting_scheme calc
_refine_ls_wR_factor_gt 0.1184
_refine_ls_wR_factor_ref 0.1219
_reflns_number_gt 4125
_reflns_number_total 4300
_reflns_threshold_expression 'I > 2\s(I)'
_cod_data_source_file np9b01000_si_002.cif
_cod_data_source_block zyh_ls1238
_cod_depositor_comments
;
The following automatic conversions were performed:

data item '_exptl_absorpt_correction_type' value 'Multi-Scan' was
changed to 'multi-scan' in accordance with the
/home/data/users/saulius/crontab/automatic-downloads/rss-feeds/ACS/lib/dictionaries/cif_core.dic
dictionary named 'cif_core.dic' version 2.4.2 last updated on
2011-04-26.

Automatic conversion script
Id: cif_fix_values 7556 2019-12-06 15:28:31Z antanas 

 Adding full bibliography for 1556983--1556984.cif.
;
_cod_original_cell_volume 3500.6(6)
_cod_database_code 1556984

loop_
_space_group_symop_operation_xyz
'x, y, z'
'x-y, x, z+1/6'
'y, -x+y, z+5/6'
'-y, x-y, z+1/3'
'-x+y, -x, z+2/3'
'-x, -y, z+1/2'

loop_
_atom_site_type_symbol
_atom_site_label
_atom_site_fract_x
_atom_site_fract_y
_atom_site_fract_z
_atom_site_U_iso_or_equiv
_atom_site_adp_type
_atom_site_calc_flag
_atom_site_refinement_flags_adp
_atom_site_refinement_flags_posn
_atom_site_occupancy
O O1 0.57970(16) 0.32037(16) 0.60181(8) 0.0346(4) Uani d . . 1
O O2 0.41507(16) 0.39823(16) 0.55194(9) 0.0328(4) Uani d . . 1
H H24 0.397(3) 0.455(4) 0.5649(7) 0.049 Uiso calc U R 1
O O3 0.3486(2) 0.55491(19) 0.31746(11) 0.0492(6) Uani d . . 1
O O4 0.56150(16) 0.20211(16) 0.39503(9) 0.0344(4) Uani d . . 1
O O5 0.3387(3) 0.1955(3) 0.64191(16) 0.0779(10) Uani d . . 1
H H25 0.365937 0.232016 0.60892 0.117 Uiso calc U R 1
N N1 0.61071(18) 0.40921(17) 0.50860(9) 0.0270(4) Uani d . . 1
N N2 0.6332(2) 0.3899(2) 0.38361(10) 0.0334(5) Uani d . . 1
H H23 0.669477 0.392938 0.349189 0.04 Uiso calc U R 1
N N3 0.73409(19) 0.60443(19) 0.49456(11) 0.0328(5) Uani d . . 1
N N4 0.52341(19) 0.48111(18) 0.39394(10) 0.0312(4) Uani d . . 1
N N5 0.3704(2) 0.4984(2) 0.41507(11) 0.0366(5) Uani d . . 1
C C1 0.0630(3) 0.3160(4) 0.4399(2) 0.0607(10) Uani d . . 1
H H1 -0.007976 0.306936 0.42846 0.073 Uiso calc U R 1
C C2 0.0660(3) 0.2391(3) 0.4806(2) 0.0613(10) Uani d . . 1
H H9 -0.001949 0.178985 0.496903 0.074 Uiso calc U R 1
C C3 0.1697(3) 0.2505(3) 0.49770(18) 0.0479(7) Uani d . . 1
H H8 0.172834 0.197663 0.524961 0.057 Uiso calc U R 1
C C4 0.2676(2) 0.3402(2) 0.47421(13) 0.0375(6) Uani d . . 1
C C5 0.3896(2) 0.3740(2) 0.48781(12) 0.0321(5) Uani d . . 1
C C6 0.4099(2) 0.2768(2) 0.47178(13) 0.0324(5) Uani d . . 1
H H6 0.385407 0.253489 0.428298 0.039 Uiso calc U R 1
H H7 0.361218 0.212115 0.498912 0.039 Uiso calc U R 1
C C7 0.5340(2) 0.3011(2) 0.47841(12) 0.0297(5) Uani d . . 1
H H16 0.53192 0.240142 0.5049 0.036 Uiso calc U R 1
C C8 0.6283(2) 0.4087(2) 0.57244(11) 0.0295(5) Uani d . . 1
C C9 0.7082(2) 0.5185(2) 0.59780(12) 0.0311(5) Uani d . . 1
C C10 0.7387(2) 0.5309(2) 0.66111(14) 0.0365(6) Uani d . . 1
H H17 0.704088 0.468133 0.688404 0.044 Uiso calc U R 1
C C11 0.8187(3) 0.6346(3) 0.68324(16) 0.0435(7) Uani d . . 1
H H2 0.84091 0.642702 0.72569 0.052 Uiso calc U R 1
C C12 0.8678(3) 0.7283(3) 0.64359(19) 0.0492(8) Uani d . . 1
H H3 0.922096 0.799648 0.659655 0.059 Uiso calc U R 1
C C13 0.5791(2) 0.2940(2) 0.41490(12) 0.0308(5) Uani d . . 1
C C14 0.6332(2) 0.4902(2) 0.40575(12) 0.0311(5) Uani d . . 1
H H5 0.692149 0.556783 0.382415 0.037 Uiso calc U R 1
C C15 0.6637(2) 0.5057(2) 0.47377(11) 0.0294(5) Uani d . . 1
C C16 0.7581(2) 0.6129(2) 0.55782(14) 0.0331(5) Uani d . . 1
C C17 0.8385(3) 0.7182(2) 0.58195(17) 0.0431(7) Uani d . . 1
H H4 0.872478 0.782335 0.555543 0.052 Uiso calc U R 1
C C18 0.4566(2) 0.4830(2) 0.44711(12) 0.0313(5) Uani d . . 1
H H15 0.503799 0.549306 0.47436 0.038 Uiso calc U R 1
C C19 0.1599(3) 0.4056(3) 0.41519(19) 0.0541(8) Uani d . . 1
H H14 0.156498 0.457313 0.387121 0.065 Uiso calc U R 1
C C20 0.2617(3) 0.4163(3) 0.43320(15) 0.0408(6) Uani d . . 1
C C21 0.4051(3) 0.5419(2) 0.35664(14) 0.0392(6) Uani d . . 1
C C22 0.5257(2) 0.5665(2) 0.35026(14) 0.0363(6) Uani d . . 1
H H13 0.578351 0.643737 0.36648 0.044 Uiso calc U R 1
C C23 0.5577(3) 0.5566(3) 0.28478(15) 0.0461(7) Uani d . . 1
H H11 0.63688 0.576431 0.283597 0.069 Uiso calc U R 1
H H10 0.546638 0.607902 0.25777 0.069 Uiso calc U R 1
H H12 0.510344 0.479105 0.270187 0.069 Uiso calc U R 1
C C24 0.2609(4) 0.2229(4) 0.66689(19) 0.0612(9) Uani d . . 1
H H22 0.208477 0.218661 0.633914 0.073 Uiso calc U R 1
H H18 0.301028 0.300825 0.683223 0.073 Uiso calc U R 1
C C25 0.1954(4) 0.1417(5) 0.7189(3) 0.093(2) Uani d . . 1
H H19 0.165688 0.064225 0.704254 0.14 Uiso calc U R 1
H H20 0.132897 0.152631 0.731497 0.14 Uiso calc U R 1
H H21 0.245286 0.155586 0.754537 0.14 Uiso calc U R 1

loop_
_atom_site_aniso_label
_atom_site_aniso_U_11
_atom_site_aniso_U_22
_atom_site_aniso_U_33
_atom_site_aniso_U_12
_atom_site_aniso_U_13
_atom_site_aniso_U_23
O1 0.0423(10) 0.0383(9) 0.0218(9) 0.0190(8) -0.0006(7) 0.0022(7)
O2 0.0376(9) 0.0403(9) 0.0240(9) 0.0219(8) -0.0011(7) -0.0047(7)
O3 0.0639(14) 0.0529(12) 0.0431(12) 0.0385(11) -0.0167(11) -0.0021(10)
O4 0.0389(9) 0.0362(9) 0.0302(9) 0.0203(8) -0.0026(7) -0.0084(7)
O5 0.0731(18) 0.108(2) 0.071(2) 0.0592(18) 0.0307(16) 0.0419(18)
N1 0.0336(10) 0.0290(9) 0.0206(10) 0.0173(8) 0.0011(8) 0.0004(8)
N2 0.0469(12) 0.0401(11) 0.0225(10) 0.0287(10) 0.0045(9) 0.0009(9)
N3 0.0344(10) 0.0330(10) 0.0318(12) 0.0174(9) -0.0006(9) -0.0001(9)
N4 0.0435(11) 0.0345(10) 0.0215(10) 0.0240(9) -0.0007(9) 0.0004(8)
N5 0.0446(12) 0.0408(11) 0.0332(12) 0.0280(10) -0.0075(10) -0.0072(9)
C1 0.0422(16) 0.073(2) 0.069(3) 0.0304(16) -0.0229(17) -0.025(2)
C2 0.0344(15) 0.061(2) 0.078(3) 0.0158(14) -0.0081(16) -0.0201(19)
C3 0.0409(15) 0.0503(16) 0.0487(18) 0.0200(13) -0.0030(13) -0.0099(14)
C4 0.0371(13) 0.0459(14) 0.0315(14) 0.0222(11) -0.0061(11) -0.0123(11)
C5 0.0354(12) 0.0369(12) 0.0246(12) 0.0186(10) -0.0010(10) -0.0041(10)
C6 0.0358(12) 0.0321(11) 0.0291(12) 0.0167(10) 0.0004(10) -0.0035(10)
C7 0.0389(12) 0.0294(11) 0.0229(12) 0.0185(10) -0.0002(9) -0.0009(9)
C8 0.0351(11) 0.0383(12) 0.0207(12) 0.0225(10) -0.0012(9) -0.0013(10)
C9 0.0334(11) 0.0383(12) 0.0290(13) 0.0236(10) -0.0024(10) -0.0055(10)
C10 0.0427(13) 0.0483(15) 0.0298(13) 0.0312(12) -0.0058(11) -0.0082(11)
C11 0.0465(15) 0.0517(16) 0.0417(16) 0.0315(14) -0.0161(13) -0.0151(13)
C12 0.0483(16) 0.0455(15) 0.059(2) 0.0275(13) -0.0249(15) -0.0197(15)
C13 0.0386(12) 0.0361(12) 0.0241(12) 0.0235(10) -0.0036(10) -0.0037(10)
C14 0.0413(12) 0.0343(11) 0.0236(12) 0.0232(10) 0.0023(10) 0.0019(10)
C15 0.0346(11) 0.0320(11) 0.0264(12) 0.0203(10) 0.0022(9) 0.0017(9)
C16 0.0330(11) 0.0359(12) 0.0365(14) 0.0217(10) -0.0056(10) -0.0049(11)
C17 0.0428(14) 0.0365(13) 0.0522(18) 0.0216(11) -0.0136(13) -0.0048(12)
C18 0.0394(12) 0.0354(12) 0.0244(12) 0.0227(10) -0.0039(10) -0.0060(10)
C19 0.0489(17) 0.066(2) 0.056(2) 0.0349(15) -0.0201(15) -0.0198(17)
C20 0.0427(14) 0.0488(15) 0.0364(15) 0.0271(12) -0.0113(12) -0.0159(12)
C21 0.0558(16) 0.0361(13) 0.0344(14) 0.0295(13) -0.0083(12) -0.0070(11)
C22 0.0497(15) 0.0320(12) 0.0318(14) 0.0239(11) -0.0071(11) 0.0006(10)
C23 0.0647(19) 0.0485(16) 0.0319(14) 0.0333(15) 0.0007(13) 0.0089(12)
C24 0.070(2) 0.064(2) 0.049(2) 0.0330(19) -0.0070(18) -0.0057(17)
C25 0.068(3) 0.101(3) 0.134(5) 0.060(3) 0.044(3) 0.056(4)

loop_
_atom_type_symbol
_atom_type_description
_atom_type_scat_dispersion_real
_atom_type_scat_dispersion_imag
_atom_type_scat_source
C C 0.0181 0.0091 'International Tables Vol C Tables 4.2.6.8 and 6.1.1.4'
H H 0.0000 0.0000 'International Tables Vol C Tables 4.2.6.8 and 6.1.1.4'
N N 0.0311 0.0180 'International Tables Vol C Tables 4.2.6.8 and 6.1.1.4'
O O 0.0492 0.0322 'International Tables Vol C Tables 4.2.6.8 and 6.1.1.4'

loop_
_geom_angle_atom_site_label_1
_geom_angle_atom_site_label_2
_geom_angle_atom_site_label_3
_geom_angle
C5 O2 H24 109.5
C24 O5 H25 109.5
C15 N1 C8 122.2(2)
C15 N1 C7 120.0(2)
C8 N1 C7 117.9(2)
C13 N2 C14 120.5(2)
C13 N2 H23 119.7
C14 N2 H23 119.7
C15 N3 C16 116.7(2)
C14 N4 C18 119.0(2)
C14 N4 C22 115.1(2)
C18 N4 C22 104.06(19)
C21 N5 C20 127.1(2)
C21 N5 C18 111.2(2)
C20 N5 C18 111.3(2)
C2 C1 C19 122.4(3)
C2 C1 H1 118.8
C19 C1 H1 118.8
C1 C2 C3 119.7(4)
C1 C2 H9 120.2
C3 C2 H9 120.2
C4 C3 C2 119.0(4)
C4 C3 H8 120.5
C2 C3 H8 120.5
C3 C4 C20 119.9(3)
C3 C4 C5 129.0(3)
C20 C4 C5 111.0(3)
O2 C5 C4 111.2(2)
O2 C5 C6 107.0(2)
C4 C5 C6 110.0(2)
O2 C5 C18 111.0(2)
C4 C5 C18 102.3(2)
C6 C5 C18 115.4(2)
C5 C6 C7 116.4(2)
C5 C6 H6 108.2
C7 C6 H6 108.2
C5 C6 H7 108.2
C7 C6 H7 108.2
H6 C6 H7 107.3
N1 C7 C13 110.6(2)
N1 C7 C6 114.04(19)
C13 C7 C6 109.7(2)
N1 C7 H16 107.4
C13 C7 H16 107.4
C6 C7 H16 107.4
O1 C8 N1 120.1(2)
O1 C8 C9 125.9(2)
N1 C8 C9 114.0(2)
C10 C9 C16 119.8(2)
C10 C9 C8 120.8(2)
C16 C9 C8 119.3(2)
C11 C10 C9 119.7(3)
C11 C10 H17 120.2
C9 C10 H17 120.2
C10 C11 C12 120.5(3)
C10 C11 H2 119.8
C12 C11 H2 119.8
C17 C12 C11 120.8(3)
C17 C12 H3 119.6
C11 C12 H3 119.6
O4 C13 N2 124.4(2)
O4 C13 C7 119.8(2)
N2 C13 C7 115.8(2)
N2 C14 N4 110.3(2)
N2 C14 C15 108.6(2)
N4 C14 C15 112.3(2)
N2 C14 H5 108.5
N4 C14 H5 108.5
C15 C14 H5 108.5
N3 C15 N1 125.7(2)
N3 C15 C14 119.6(2)
N1 C15 C14 114.7(2)
N3 C16 C17 118.5(3)
N3 C16 C9 122.1(2)
C17 C16 C9 119.3(3)
C12 C17 C16 120.0(3)
C12 C17 H4 120.0
C16 C17 H4 120.0
N5 C18 N4 101.1(2)
N5 C18 C5 105.5(2)
N4 C18 C5 119.1(2)
N5 C18 H15 110.1
N4 C18 H15 110.1
C5 C18 H15 110.1
C20 C19 C1 117.1(4)
C20 C19 H14 121.4
C1 C19 H14 121.4
C19 C20 C4 121.9(3)
C19 C20 N5 128.2(3)
C4 C20 N5 109.9(2)
O3 C21 N5 126.1(3)
O3 C21 C22 127.4(3)
N5 C21 C22 106.4(2)
N4 C22 C23 114.3(2)
N4 C22 C21 100.1(2)
C23 C22 C21 113.5(3)
N4 C22 H13 109.5
C23 C22 H13 109.5
C21 C22 H13 109.5
C22 C23 H11 109.5
C22 C23 H10 109.5
H11 C23 H10 109.5
C22 C23 H12 109.5
H11 C23 H12 109.5
H10 C23 H12 109.5
O5 C24 C25 109.6(3)
O5 C24 H22 109.8
C25 C24 H22 109.8
O5 C24 H18 109.8
C25 C24 H18 109.8
H22 C24 H18 108.2
C24 C25 H19 109.5
C24 C25 H20 109.5
H19 C25 H20 109.5
C24 C25 H21 109.5
H19 C25 H21 109.5
H20 C25 H21 109.5

loop_
_geom_bond_atom_site_label_1
_geom_bond_atom_site_label_2
_geom_bond_distance
O1 C8 1.226(3)
O2 C5 1.419(3)
O2 H24 0.98(4)
O3 C21 1.216(4)
O4 C13 1.235(3)
O5 C24 1.404(5)
O5 H25 0.84
N1 C15 1.371(3)
N1 C8 1.393(3)
N1 C7 1.472(3)
N2 C13 1.326(4)
N2 C14 1.457(3)
N2 H23 0.88
N3 C15 1.288(4)
N3 C16 1.389(4)
N4 C14 1.470(3)
N4 C18 1.473(3)
N4 C22 1.489(3)
N5 C21 1.369(4)
N5 C20 1.401(4)
N5 C18 1.473(3)
C1 C2 1.387(7)
C1 C19 1.387(6)
C1 H1 0.95
C2 C3 1.399(5)
C2 H9 0.95
C3 C4 1.386(5)
C3 H8 0.95
C4 C20 1.399(4)
C4 C5 1.525(4)
C5 C6 1.532(3)
C5 C18 1.572(4)
C6 C7 1.569(4)
C6 H6 0.99
C6 H7 0.99
C7 C13 1.521(3)
C7 H16 1.0
C8 C9 1.454(4)
C9 C10 1.408(4)
C9 C16 1.413(4)
C10 C11 1.375(4)
C10 H17 0.95
C11 C12 1.402(6)
C11 H2 0.95
C12 C17 1.370(5)
C12 H3 0.95
C14 C15 1.505(3)
C14 H5 1.0
C16 C17 1.407(4)
C17 H4 0.95
C18 H15 1.0
C19 C20 1.384(4)
C19 H14 0.95
C21 C22 1.520(4)
C22 C23 1.499(4)
C22 H13 1.0
C23 H11 0.98
C23 H10 0.98
C23 H12 0.98
C24 C25 1.515(6)
C24 H22 0.99
C24 H18 0.99
C25 H19 0.98
C25 H20 0.98
C25 H21 0.98

loop_
_geom_hbond_atom_site_label_D
_geom_hbond_atom_site_label_H
_geom_hbond_atom_site_label_A
_geom_hbond_site_symmetry_A
_geom_hbond_distance_DH
_geom_hbond_distance_HA
_geom_hbond_distance_DA
_geom_hbond_angle_DHA
O2 H24 O4 2 0.98 1.77 2.712(3) 161.1
O5 H25 O1 . 0.84 2.56 2.990(4) 113.3
O5 H25 O2 . 0.84 2.37 3.107(4) 146.9
N2 H23 O1 5_664 0.88 1.93 2.801(3) 169.0
C14 H5 O5 5_664 1.00 2.54 3.474(4) 156.1

loop_
_geom_torsion_atom_site_label_1
_geom_torsion_atom_site_label_2
_geom_torsion_atom_site_label_3
_geom_torsion_atom_site_label_4
_geom_torsion
C19 C1 C2 C3 -0.4(6)
C1 C2 C3 C4 1.2(6)
C2 C3 C4 C20 -1.2(5)
C2 C3 C4 C5 177.0(3)
C3 C4 C5 O2 -60.5(4)
C20 C4 C5 O2 117.8(2)
C3 C4 C5 C6 57.8(4)
C20 C4 C5 C6 -123.9(3)
C3 C4 C5 C18 -179.0(3)
C20 C4 C5 C18 -0.7(3)
O2 C5 C6 C7 -63.6(3)
C4 C5 C6 C7 175.6(2)
C18 C5 C6 C7 60.5(3)
C15 N1 C7 C13 38.0(3)
C8 N1 C7 C13 -140.8(2)
C15 N1 C7 C6 -86.2(3)
C8 N1 C7 C6 95.0(3)
C5 C6 C7 N1 9.1(3)
C5 C6 C7 C13 -115.6(2)
C15 N1 C8 O1 -179.5(2)
C7 N1 C8 O1 -0.7(3)
C15 N1 C8 C9 -0.9(3)
C7 N1 C8 C9 177.9(2)
O1 C8 C9 C10 1.3(4)
N1 C8 C9 C10 -177.2(2)
O1 C8 C9 C16 179.5(2)
N1 C8 C9 C16 1.0(3)
C16 C9 C10 C11 -1.5(4)
C8 C9 C10 C11 176.7(2)
C9 C10 C11 C12 1.8(4)
C10 C11 C12 C17 -1.1(5)
C14 N2 C13 O4 169.2(2)
C14 N2 C13 C7 -8.8(3)
N1 C7 C13 O4 147.2(2)
C6 C7 C13 O4 -86.2(3)
N1 C7 C13 N2 -34.7(3)
C6 C7 C13 N2 91.9(3)
C13 N2 C14 N4 -74.5(3)
C13 N2 C14 C15 49.0(3)
C18 N4 C14 N2 118.9(2)
C22 N4 C14 N2 -116.6(2)
C18 N4 C14 C15 -2.5(3)
C22 N4 C14 C15 122.0(2)
C16 N3 C15 N1 0.2(4)
C16 N3 C15 C14 179.7(2)
C8 N1 C15 N3 0.3(4)
C7 N1 C15 N3 -178.5(2)
C8 N1 C15 C14 -179.2(2)
C7 N1 C15 C14 2.0(3)
N2 C14 C15 N3 136.3(2)
N4 C14 C15 N3 -101.4(3)
N2 C14 C15 N1 -44.2(3)
N4 C14 C15 N1 78.1(3)
C15 N3 C16 C17 177.1(2)
C15 N3 C16 C9 -0.1(4)
C10 C9 C16 N3 177.7(2)
C8 C9 C16 N3 -0.5(3)
C10 C9 C16 C17 0.5(4)
C8 C9 C16 C17 -177.7(2)
C11 C12 C17 C16 0.1(5)
N3 C16 C17 C12 -177.1(3)
C9 C16 C17 C12 0.2(4)
C21 N5 C18 N4 -20.6(3)
C20 N5 C18 N4 127.2(2)
C21 N5 C18 C5 -145.2(2)
C20 N5 C18 C5 2.5(3)
C14 N4 C18 N5 167.6(2)
C22 N4 C18 N5 37.8(2)
C14 N4 C18 C5 -77.6(3)
C22 N4 C18 C5 152.7(2)
O2 C5 C18 N5 -119.7(2)
C4 C5 C18 N5 -1.0(2)
C6 C5 C18 N5 118.4(2)
O2 C5 C18 N4 127.8(2)
C4 C5 C18 N4 -113.5(2)
C6 C5 C18 N4 5.9(3)
C2 C1 C19 C20 -0.4(6)
C1 C19 C20 C4 0.4(5)
C1 C19 C20 N5 179.9(3)
C3 C4 C20 C19 0.4(4)
C5 C4 C20 C19 -178.1(3)
C3 C4 C20 N5 -179.2(3)
C5 C4 C20 N5 2.3(3)
C21 N5 C20 C19 -41.3(5)
C18 N5 C20 C19 177.4(3)
C21 N5 C20 C4 138.3(3)
C18 N5 C20 C4 -3.1(3)
C20 N5 C21 O3 32.1(4)
C18 N5 C21 O3 173.5(3)
C20 N5 C21 C22 -146.2(3)
C18 N5 C21 C22 -4.8(3)
C14 N4 C22 C23 65.8(3)
C18 N4 C22 C23 -162.2(3)
C14 N4 C22 C21 -172.5(2)
C18 N4 C22 C21 -40.5(2)
O3 C21 C22 N4 -150.5(3)
N5 C21 C22 N4 27.7(3)
O3 C21 C22 C23 -28.2(4)
N5 C21 C22 C23 150.0(2)
